data_7042307
loop_
_publ_author_name
'Nimthong-Rold\'an, Arunpatcha'
'Guillet, Jesse L.'
'McNeely, James'
'Ozumerzifon, Tarik J.'
'Shores, Matthew P.'
'Golen, James A.'
'Rheingold, Arnold L.'
'Doerrer, Linda H.'

_publ_section_title
;
 Quasi-1D chains of dinickel lantern complexes and their magnetic
 properties.
;
_journal_issue 17
_journal_name_full 'Dalton transactions (Cambridge, England : 2003)'
_journal_page_first 5546
_journal_page_last 5557
_journal_paper_doi 10.1039/c6dt04535a
_journal_volume 46
_journal_year 2017
_chemical_formula_sum 'C14 H24 N2 Ni2 O4 S4'
_chemical_formula_weight 530.01
_space_group_crystal_system monoclinic
_space_group_IT_number 15
_space_group_name_Hall '-C 2yc'
_space_group_name_H-M_alt 'C 1 2/c 1'
_symmetry_space_group_name_Hall '-C 2yc'
_symmetry_space_group_name_H-M 'C 1 2/c 1'
_atom_sites_solution_hydrogens geom
_atom_sites_solution_primary direct
_atom_sites_solution_secondary difmap
_audit_creation_method SHELXL-2014/7
_audit_update_record
;
2017-01-30 deposited with the CCDC.
2017-02-17 downloaded from the CCDC.
;
_cell_angle_alpha 90
_cell_angle_beta 110.61(3)
_cell_angle_gamma 90
_cell_formula_units_Z 4
_cell_length_a 13.324(6)
_cell_length_b 9.791(5)
_cell_length_c 16.613(12)
_cell_measurement_reflns_used 2404
_cell_measurement_temperature 100(2)
_cell_measurement_theta_max 26.36
_cell_measurement_theta_min 2.65
_cell_volume 2029(2)
_computing_cell_refinement 'SAINT v8.34A (Bruker, 2013)'
_computing_data_collection 'APEX2 v2013.6-2 (Bruker, 2013)'
_computing_data_reduction 'SAINT v8.34A (Bruker, 2013)'
_computing_structure_refinement 'SHELXL-2014/7 (Sheldrick, 2014)'
_computing_structure_solution 'ShelXT (Sheldrick, 2008)'
_diffrn_ambient_temperature 100(2)
_diffrn_detector 'Bruker APEX-II CCD'
_diffrn_detector_type 'CCD Area Detector'
_diffrn_measured_fraction_theta_full 1.000
_diffrn_measured_fraction_theta_max 0.901
_diffrn_measurement_device 'Kappa Four-Circle Diffractometer'
_diffrn_measurement_device_type 'Bruker APEX II Ultra'
_diffrn_measurement_method '\w and \f scans'
_diffrn_radiation_monochromator 'Double Bounce Multilayer Mirrors'
_diffrn_radiation_type MoK\a
_diffrn_radiation_wavelength 0.71073
_diffrn_reflns_av_R_equivalents 0.0353
_diffrn_reflns_av_unetI/netI 0.0377
_diffrn_reflns_Laue_measured_fraction_full 1.000
_diffrn_reflns_Laue_measured_fraction_max 0.901
_diffrn_reflns_limit_h_max 15
_diffrn_reflns_limit_h_min -15
_diffrn_reflns_limit_k_max 11
_diffrn_reflns_limit_k_min -10
_diffrn_reflns_limit_l_max 19
_diffrn_reflns_limit_l_min -19
_diffrn_reflns_number 6108
_diffrn_reflns_point_group_measured_fraction_full 1.000
_diffrn_reflns_point_group_measured_fraction_max 0.901
_diffrn_reflns_theta_full 24.997
_diffrn_reflns_theta_max 24.997
_diffrn_reflns_theta_min 1.310
_diffrn_source 'Micro Focus Rotating Anode'
_diffrn_source_type 'Bruker TXS'
_exptl_absorpt_coefficient_mu 2.290
_exptl_absorpt_correction_T_max 0.0627
_exptl_absorpt_correction_T_min 0.0361
_exptl_absorpt_correction_type multi-scan
_exptl_absorpt_process_details
;
SADABS-2016/2 (Bruker,2016/2) was used for absorption correction.
wR2(int) was 0.0576 before and 0.0435 after correction.
The Ratio of minimum to maximum transmission is 0.5758.
The \l/2 correction factor is Not present.
;
_exptl_crystal_colour red
_exptl_crystal_density_diffrn 1.735
_exptl_crystal_description plate
_exptl_crystal_F_000 1096
_exptl_crystal_size_max 0.270
_exptl_crystal_size_mid 0.170
_exptl_crystal_size_min 0.080
_refine_diff_density_max 1.969
_refine_diff_density_min -1.826
_refine_diff_density_rms 0.194
_refine_ls_extinction_method none
_refine_ls_goodness_of_fit_ref 1.065
_refine_ls_hydrogen_treatment constr
_refine_ls_matrix_type full
_refine_ls_number_parameters 223
_refine_ls_number_reflns 1783
_refine_ls_number_restraints 284
_refine_ls_restrained_S_all 0.992
_refine_ls_R_factor_all 0.0792
_refine_ls_R_factor_gt 0.0697
_refine_ls_shift/su_max 0.002
_refine_ls_shift/su_mean 0.000
_refine_ls_structure_factor_coef Fsqd
_refine_ls_weighting_details 'w=1/[\s^2^(Fo^2^)+(0.0760P)^2^+74.4152P] where P=(Fo^2^+2Fc^2^)/3'
_refine_ls_weighting_scheme calc
_refine_ls_wR_factor_gt 0.1826
_refine_ls_wR_factor_ref 0.1902
_reflns_Friedel_coverage 0.000
_reflns_number_gt 1550
_reflns_number_total 1783
_reflns_threshold_expression 'I > 2\s(I)'
_cod_data_source_file c6dt04535a2.cif
_cod_data_source_block Compound_3
_cod_depositor_comments 'Adding full bibliography for 7042304--7042307.cif.'
_cod_database_code 7042307
_shelx_shelxl_version_number 2014/7
_shelx_space_group_comment
;
The symmetry employed for this shelxl refinement is uniquely defined
by the following loop, which should always be used as a source of
symmetry information in preference to the above space-group names.
They are only intended as comments.
;
_shelx_estimated_absorpt_t_min 0.577
_shelx_estimated_absorpt_t_max 0.838

loop_
_space_group_symop_operation_xyz
'x, y, z'
'-x, y, -z+1/2'
'x+1/2, y+1/2, z'
'-x+1/2, y+1/2, -z+1/2'
'-x, -y, -z'
'x, -y, z-1/2'
'-x+1/2, -y+1/2, -z'
'x+1/2, -y+1/2, z-1/2'

loop_
_atom_site_label
_atom_site_type_symbol
_atom_site_fract_x
_atom_site_fract_y
_atom_site_fract_z
_atom_site_U_iso_or_equiv
_atom_site_adp_type
_atom_site_occupancy
_atom_site_site_symmetry_order
_atom_site_calc_flag
_atom_site_refinement_flags_posn
_atom_site_refinement_flags_adp
_atom_site_refinement_flags_occupancy
_atom_site_disorder_assembly
_atom_site_disorder_group
Ni2 Ni 0.5000 0.50900(15) 0.2500 0.0189(4) Uani 1 2 d S T P . .
Ni1 Ni 0.5000 0.77405(15) 0.2500 0.0209(4) Uani 1 2 d S T P A .
S1 S 0.6749(2) 0.7650(2) 0.32553(17) 0.0267(6) Uani 0.962(5) 1 d D U P A 1
O1 O 0.6348(5) 0.5130(6) 0.3577(4) 0.0216(15) Uani 0.962(5) 1 d D U P A 1
C1 C 0.7001(7) 0.6094(9) 0.3740(6) 0.0243(18) Uani 0.962(5) 1 d D U P A 1
C2 C 0.8068(8) 0.5880(11) 0.4444(7) 0.032(2) Uani 0.962(5) 1 d D U P A 1
H2A H 0.8591 0.6528 0.4373 0.047 Uiso 0.962(5) 1 calc R U P A 1
H2B H 0.8315 0.4945 0.4414 0.047 Uiso 0.962(5) 1 calc R U P A 1
H2C H 0.7993 0.6027 0.5004 0.047 Uiso 0.962(5) 1 calc R U P A 1
S2 S 0.4636(2) 0.7663(2) 0.37172(16) 0.0265(6) Uani 0.962(5) 1 d D U P A 1
O2 O 0.4071(5) 0.5134(6) 0.3260(4) 0.0217(14) Uani 0.962(5) 1 d D U P A 1
C3 C 0.4104(8) 0.6096(9) 0.3756(6) 0.0243(18) Uani 0.962(5) 1 d D U P A 1
C4 C 0.3641(9) 0.5851(11) 0.4455(7) 0.030(2) Uani 0.962(5) 1 d D U P A 1
H4A H 0.4225 0.5781 0.5012 0.045 Uiso 0.962(5) 1 calc R U P A 1
H4B H 0.3228 0.4999 0.4336 0.045 Uiso 0.962(5) 1 calc R U P A 1
H4C H 0.3170 0.6613 0.4468 0.045 Uiso 0.962(5) 1 calc R U P A 1
S1' S 0.647(5) 0.763(6) 0.369(4) 0.025(4) Uani 0.038(5) 1 d D U P A 2
O1' O 0.613(11) 0.498(8) 0.364(8) 0.023(4) Uani 0.038(5) 1 d D U P A 2
C1' C 0.679(7) 0.594(7) 0.385(3) 0.025(3) Uani 0.038(5) 1 d D U P A 2
C2' C 0.796(9) 0.559(13) 0.428(10) 0.027(8) Uani 0.038(5) 1 d D U P A 2
H2A' H 0.8383 0.6428 0.4409 0.041 Uiso 0.038(5) 1 calc R U P A 2
H2B' H 0.8057 0.5089 0.4812 0.041 Uiso 0.038(5) 1 calc R U P A 2
H2C' H 0.8189 0.5015 0.3892 0.041 Uiso 0.038(5) 1 calc R U P A 2
S2' S 0.396(6) 0.754(6) 0.337(4) 0.026(4) Uani 0.038(5) 1 d D U P A 2
O2' O 0.448(10) 0.496(8) 0.333(9) 0.023(4) Uani 0.038(5) 1 d D U P A 2
C3' C 0.405(5) 0.585(6) 0.363(5) 0.025(3) Uani 0.038(5) 1 d D U P A 2
C4' C 0.356(14) 0.539(13) 0.428(10) 0.026(8) Uani 0.038(5) 1 d D U P A 2
H4A' H 0.3240 0.6182 0.4464 0.039 Uiso 0.038(5) 1 calc R U P A 2
H4B' H 0.2995 0.4715 0.4013 0.039 Uiso 0.038(5) 1 calc R U P A 2
H4C' H 0.4111 0.4987 0.4776 0.039 Uiso 0.038(5) 1 calc R U P A 2
N1 N 0.5000 0.2880(11) 0.2500 0.028(2) Uani 1 2 d S TU P A .
N2 N 0.5000 0.0225(11) 0.2500 0.031(2) Uani 1 2 d S TU P . .
C10 C 0.533(2) 0.0787(19) 0.3390(13) 0.037(4) Uani 0.5 1 d . U P A -1
H10A H 0.6081 0.0508 0.3716 0.044 Uiso 0.5 1 calc R U P A -1
H10B H 0.4869 0.0400 0.3686 0.044 Uiso 0.5 1 calc R U P A -1
C8 C 0.3892(18) 0.080(2) 0.2083(16) 0.038(4) Uani 0.5 1 d . U P A -1
H8A H 0.3448 0.0538 0.2428 0.046 Uiso 0.5 1 calc R U P A -1
H8B H 0.3560 0.0389 0.1504 0.046 Uiso 0.5 1 calc R U P A -1
C9 C 0.5255(19) 0.236(2) 0.3388(14) 0.037(4) Uani 0.5 1 d . U P A -1
H9A H 0.4688 0.2644 0.3610 0.045 Uiso 0.5 1 calc R U P A -1
H9B H 0.5944 0.2752 0.3767 0.045 Uiso 0.5 1 calc R U P A -1
C7 C 0.3896(17) 0.237(2) 0.1999(16) 0.037(4) Uani 0.5 1 d . U P A -1
H7A H 0.3694 0.2628 0.1387 0.045 Uiso 0.5 1 calc R U P A -1
H7B H 0.3370 0.2774 0.2227 0.045 Uiso 0.5 1 calc R U P A -1
C6 C 0.5642(18) 0.076(2) 0.2077(14) 0.034(3) Uani 0.5 1 d . U P A -1
H6A H 0.5336 0.0493 0.1464 0.041 Uiso 0.5 1 calc R U P A -1
H6B H 0.6362 0.0343 0.2321 0.041 Uiso 0.5 1 calc R U P A -1
C5 C 0.5774(19) 0.234(2) 0.2125(16) 0.040(4) Uani 0.5 1 d . U P A -1
H5A H 0.6515 0.2586 0.2491 0.048 Uiso 0.5 1 calc R U P A -1
H5B H 0.5626 0.2721 0.1543 0.048 Uiso 0.5 1 calc R U P A -1

loop_
_atom_site_aniso_label
_atom_site_aniso_U_11
_atom_site_aniso_U_22
_atom_site_aniso_U_33
_atom_site_aniso_U_23
_atom_site_aniso_U_13
_atom_site_aniso_U_12
Ni2 0.0224(8) 0.0113(7) 0.0223(8) 0.000 0.0070(6) 0.000
Ni1 0.0267(9) 0.0127(8) 0.0242(8) 0.000 0.0101(7) 0.000
S1 0.0272(13) 0.0213(12) 0.0306(13) -0.0006(10) 0.0089(10) -0.0053(10)
O1 0.022(3) 0.014(3) 0.025(3) 0.000(2) 0.002(3) -0.002(2)
C1 0.022(4) 0.027(4) 0.024(4) -0.003(3) 0.009(3) -0.002(3)
C2 0.021(5) 0.040(6) 0.029(5) -0.003(4) 0.003(4) -0.005(4)
S2 0.0340(16) 0.0189(12) 0.0276(12) -0.0039(9) 0.0123(11) -0.0032(10)
O2 0.031(3) 0.011(3) 0.024(3) -0.001(2) 0.011(3) -0.007(3)
C3 0.026(4) 0.022(4) 0.025(4) -0.002(3) 0.009(3) -0.006(3)
C4 0.036(5) 0.024(5) 0.035(5) -0.003(4) 0.020(4) -0.003(4)
S1' 0.025(6) 0.025(6) 0.027(6) 0.000(6) 0.010(6) -0.004(6)
O1' 0.022(7) 0.021(7) 0.024(7) -0.002(6) 0.006(6) -0.001(6)
C1' 0.024(5) 0.023(5) 0.026(5) -0.001(5) 0.007(5) -0.003(5)
C2' 0.022(12) 0.030(12) 0.027(12) -0.003(12) 0.005(12) -0.005(12)
S2' 0.031(6) 0.021(6) 0.027(6) -0.005(6) 0.012(6) -0.005(6)
O2' 0.029(7) 0.018(7) 0.025(7) -0.002(6) 0.011(7) -0.007(7)
C3' 0.030(5) 0.019(5) 0.026(5) -0.003(5) 0.011(5) -0.006(5)
C4' 0.030(12) 0.022(13) 0.029(12) -0.004(12) 0.015(12) -0.005(12)
N1 0.034(5) 0.016(4) 0.034(5) 0.000 0.011(4) 0.000
N2 0.042(5) 0.016(4) 0.035(5) 0.000 0.014(4) 0.000
C10 0.052(7) 0.017(7) 0.033(7) 0.003(6) 0.006(6) -0.003(6)
C8 0.038(7) 0.015(6) 0.054(7) -0.002(6) 0.006(6) 0.000(6)
C9 0.052(7) 0.021(7) 0.034(7) 0.003(6) 0.010(6) -0.003(6)
C7 0.034(7) 0.018(7) 0.055(7) 0.000(6) 0.009(6) 0.002(6)
C6 0.043(7) 0.021(7) 0.048(7) -0.002(6) 0.027(6) 0.000(6)
C5 0.042(7) 0.019(7) 0.058(7) -0.005(6) 0.016(6) -0.001(6)

loop_
_atom_type_symbol
_atom_type_description
_atom_type_scat_dispersion_real
_atom_type_scat_dispersion_imag
_atom_type_scat_source
C C 0.0033 0.0016 'International Tables Vol C Tables 4.2.6.8 and 6.1.1.4'
H H 0.0000 0.0000 'International Tables Vol C Tables 4.2.6.8 and 6.1.1.4'
N N 0.0061 0.0033 'International Tables Vol C Tables 4.2.6.8 and 6.1.1.4'
Ni Ni 0.3393 1.1124 'International Tables Vol C Tables 4.2.6.8 and 6.1.1.4'
O O 0.0106 0.0060 'International Tables Vol C Tables 4.2.6.8 and 6.1.1.4'
S S 0.1246 0.1234 'International Tables Vol C Tables 4.2.6.8 and 6.1.1.4'

loop_
_geom_angle_atom_site_label_1
_geom_angle_atom_site_label_2
_geom_angle_atom_site_label_3
_geom_angle
_geom_angle_site_symmetry_1
_geom_angle_site_symmetry_3
O2' Ni2 O2' 171(5) 2_655 .
O2' Ni2 O1' 68(6) 2_655 2_655
O2' Ni2 O1' 112(7) . 2_655
O2' Ni2 O1' 112(7) 2_655 .
O2' Ni2 O1' 68(6) . .
O1' Ni2 O1' 174(4) 2_655 .
O1 Ni2 O1 177.8(4) 2_655 .
O1 Ni2 O2 90.2(3) 2_655 .
O1 Ni2 O2 89.7(3) . .
O1 Ni2 O2 89.7(3) 2_655 2_655
O1 Ni2 O2 90.2(3) . 2_655
O2 Ni2 O2 177.6(3) . 2_655
O2' Ni2 N1 86(2) 2_655 .
O2' Ni2 N1 86(2) . .
O1' Ni2 N1 87(2) 2_655 .
O1' Ni2 N1 87(2) . .
O1 Ni2 N1 91.11(18) 2_655 .
O1 Ni2 N1 91.11(18) . .
O2 Ni2 N1 91.19(17) . .
O2 Ni2 N1 91.19(17) 2_655 .
O2' Ni2 Ni1 94(2) 2_655 .
O2' Ni2 Ni1 94(2) . .
O1' Ni2 Ni1 93(2) 2_655 .
O1' Ni2 Ni1 93(2) . .
O1 Ni2 Ni1 88.89(18) 2_655 .
O1 Ni2 Ni1 88.89(18) . .
O2 Ni2 Ni1 88.81(17) . .
O2 Ni2 Ni1 88.81(17) 2_655 .
N1 Ni2 Ni1 180.0 . .
S1 Ni1 S1 175.44(14) 2_655 .
S1' Ni1 S1' 174(3) . 2_655
S1 Ni1 S2 90.35(11) 2_655 2_655
S1 Ni1 S2 89.50(11) . 2_655
S1 Ni1 S2 89.50(11) 2_655 .
S1 Ni1 S2 90.34(11) . .
S2 Ni1 S2 176.10(14) 2_655 .
S1' Ni1 S2' 91(2) . 2_655
S1' Ni1 S2' 88(2) 2_655 2_655
S1' Ni1 S2' 88(2) . .
S1' Ni1 S2' 91(2) 2_655 .
S2' Ni1 S2' 170(3) 2_655 .
S1 Ni1 N2 92.28(7) 2_655 1_565
S1 Ni1 N2 92.28(7) . 1_565
S1' Ni1 N2 92.8(15) . 1_565
S1' Ni1 N2 92.8(15) 2_655 1_565
S2 Ni1 N2 91.95(7) 2_655 1_565
S2 Ni1 N2 91.95(7) . 1_565
S2' Ni1 N2 94.8(14) 2_655 1_565
S2' Ni1 N2 94.8(14) . 1_565
S1 Ni1 Ni2 87.72(7) 2_655 .
S1 Ni1 Ni2 87.72(7) . .
S1' Ni1 Ni2 87.2(15) . .
S1' Ni1 Ni2 87.2(15) 2_655 .
S2 Ni1 Ni2 88.05(7) 2_655 .
S2 Ni1 Ni2 88.05(7) . .
S2' Ni1 Ni2 85.2(14) 2_655 .
S2' Ni1 Ni2 85.2(14) . .
N2 Ni1 Ni2 180.0 1_565 .
C1 S1 Ni1 107.2(3) . .
C1 O1 Ni2 122.4(6) . .
O1 C1 C2 117.3(8) . .
O1 C1 S1 124.7(7) . .
C2 C1 S1 117.9(7) . .
C1 C2 H2A 109.5 . .
C1 C2 H2B 109.5 . .
H2A C2 H2B 109.5 . .
C1 C2 H2C 109.5 . .
H2A C2 H2C 109.5 . .
H2B C2 H2C 109.5 . .
C3 S2 Ni1 106.9(3) . .
C3 O2 Ni2 122.3(6) . .
O2 C3 C4 117.4(8) . .
O2 C3 S2 125.2(7) . .
C4 C3 S2 117.4(7) . .
C3 C4 H4A 109.5 . .
C3 C4 H4B 109.5 . .
H4A C4 H4B 109.5 . .
C3 C4 H4C 109.5 . .
H4A C4 H4C 109.5 . .
H4B C4 H4C 109.5 . .
C1' S1' Ni1 106(3) . .
C1' O1' Ni2 117(6) . .
O1' C1' C2' 117(3) . .
O1' C1' S1' 125(3) . .
C2' C1' S1' 117(2) . .
C1' C2' H2A' 109.5 . .
C1' C2' H2B' 109.5 . .
H2A' C2' H2B' 109.5 . .
C1' C2' H2C' 109.5 . .
H2A' C2' H2C' 109.5 . .
H2B' C2' H2C' 109.5 . .
C3' S2' Ni1 103(4) . .
C3' O2' Ni2 129(5) . .
O2' C3' C4' 117(3) . .
O2' C3' S2' 126(3) . .
C4' C3' S2' 117(2) . .
C3' C4' H4A' 109.5 . .
C3' C4' H4B' 109.5 . .
H4A' C4' H4B' 109.5 . .
C3' C4' H4C' 109.5 . .
H4A' C4' H4C' 109.5 . .
H4B' C4' H4C' 109.5 . .
C5 N1 C9 110.3(14) . .
C5 N1 C7 109.8(13) . .
C9 N1 C7 105.9(13) . .
C5 N1 Ni2 111.1(9) . .
C9 N1 Ni2 110.1(9) . .
C7 N1 Ni2 109.6(9) . .
C6 N2 C10 109.9(13) . .
C6 N2 C8 107.8(13) . .
C10 N2 C8 102.8(13) . .
C6 N2 Ni1 112.3(9) . 1_545
C10 N2 Ni1 111.7(8) . 1_545
C8 N2 Ni1 111.9(9) . 1_545
N2 C10 C9 111.7(16) . .
N2 C10 H10A 109.3 . .
C9 C10 H10A 109.3 . .
N2 C10 H10B 109.3 . .
C9 C10 H10B 109.3 . .
H10A C10 H10B 108.0 . .
N2 C8 C7 112.2(17) . .
N2 C8 H8A 109.2 . .
C7 C8 H8A 109.2 . .
N2 C8 H8B 109.2 . .
C7 C8 H8B 109.2 . .
H8A C8 H8B 107.9 . .
N1 C9 C10 109.7(16) . .
N1 C9 H9A 109.7 . .
C10 C9 H9A 109.7 . .
N1 C9 H9B 109.7 . .
C10 C9 H9B 109.7 . .
H9A C9 H9B 108.2 . .
N1 C7 C8 108.6(16) . .
N1 C7 H7A 110.0 . .
C8 C7 H7A 110.0 . .
N1 C7 H7B 110.0 . .
C8 C7 H7B 110.0 . .
H7A C7 H7B 108.4 . .
N2 C6 C5 115.4(17) . .
N2 C6 H6A 108.4 . .
C5 C6 H6A 108.4 . .
N2 C6 H6B 108.4 . .
C5 C6 H6B 108.4 . .
H6A C6 H6B 107.5 . .
N1 C5 C6 107.2(17) . .
N1 C5 H5A 110.3 . .
C6 C5 H5A 110.3 . .
N1 C5 H5B 110.3 . .
C6 C5 H5B 110.3 . .
H5A C5 H5B 108.5 . .

loop_
_geom_bond_atom_site_label_1
_geom_bond_atom_site_label_2
_geom_bond_distance
_geom_bond_site_symmetry_2
Ni2 O2' 1.75(13) 2_655
Ni2 O2' 1.75(13) .
Ni2 O1' 1.96(11) 2_655
Ni2 O1' 1.96(11) .
Ni2 O1 2.041(7) 2_655
Ni2 O1 2.041(7) .
Ni2 O2 2.056(6) .
Ni2 O2 2.056(6) 2_655
Ni2 N1 2.164(11) .
Ni2 Ni1 2.595(2) .
Ni1 S1 2.226(3) 2_655
Ni1 S1 2.226(3) .
Ni1 S1' 2.24(6) .
Ni1 S1' 2.24(6) 2_655
Ni1 S2 2.240(3) 2_655
Ni1 S2 2.240(3) .
Ni1 S2' 2.35(6) 2_655
Ni1 S2' 2.35(6) .
Ni1 N2 2.432(11) 1_565
S1 C1 1.700(9) .
O1 C1 1.247(10) .
C1 C2 1.504(11) .
C2 H2A 0.9800 .
C2 H2B 0.9800 .
C2 H2C 0.9800 .
S2 C3 1.700(8) .
O2 C3 1.243(10) .
C3 C4 1.514(11) .
C4 H4A 0.9800 .
C4 H4B 0.9800 .
C4 H4C 0.9800 .
S1' C1' 1.701(18) .
O1' C1' 1.245(18) .
C1' C2' 1.510(19) .
C2' H2A' 0.9800 .
C2' H2B' 0.9800 .
C2' H2C' 0.9800 .
S2' C3' 1.702(18) .
O2' C3' 1.246(18) .
C3' C4' 1.511(19) .
C4' H4A' 0.9800 .
C4' H4B' 0.9800 .
C4' H4C' 0.9800 .
N1 C5 1.48(2) .
N1 C9 1.48(2) .
N1 C7 1.50(2) .
N2 C6 1.39(2) .
N2 C10 1.49(2) .
N2 C8 1.50(2) .
N2 Ni1 2.432(11) 1_545
C10 C9 1.54(3) .
C10 H10A 0.9900 .
C10 H10B 0.9900 .
C8 C7 1.54(3) .
C8 H8A 0.9900 .
C8 H8B 0.9900 .
C9 H9A 0.9900 .
C9 H9B 0.9900 .
C7 H7A 0.9900 .
C7 H7B 0.9900 .
C6 C5 1.55(3) .
C6 H6A 0.9900 .
C6 H6B 0.9900 .
C5 H5A 0.9900 .
C5 H5B 0.9900 .
